data_7031099
loop_
_publ_author_name
'Boyd, Lynn A.'
'Clegg, William'
'Copley, Royston C. B.'
'Davidson, Matthew G.'
'Fox, Mark A.'
'Hibbert, Thomas G.'
'Howard, Judith A. K.'
'Mackinnon, Angus'
'Peace, Richard J.'
'Wade, Kenneth'

_publ_section_title
;
 Exo-pi-bonding to an ortho-carborane hypercarbon atom: systematic
 icosahedral cage distortions reflected in the structures of the fluoro-,
 hydroxy- and amino-carboranes, 1-X-2-Ph-1,2-C2B10H10 (X=F, OH or NH2) and
 related anions.
;
_journal_issue 17
_journal_name_full 'Dalton transactions (Cambridge, England : 2003)'
_journal_page_first 2786
_journal_page_last 2799
_journal_paper_doi 10.1039/B406422D
_journal_year 2004
_chemical_formula_moiety 'C8 H16 B10 O, 0.5 H2 O'
_chemical_formula_sum 'C8 H17 B10 O1.5'
_chemical_formula_weight 245.32
_chemical_name_systematic
;
?
;
_space_group_IT_number 14
_symmetry_cell_setting monoclinic
_symmetry_space_group_name_Hall '-P 2yn'
_symmetry_space_group_name_H-M 'P 1 21/n 1'
_atom_sites_solution_hydrogens mixed
_atom_sites_solution_primary direct
_atom_sites_solution_secondary difmap
_audit_creation_method SHELXL-97
_cell_angle_alpha 90.00
_cell_angle_beta 96.97(3)
_cell_angle_gamma 90.00
_cell_formula_units_Z 4
_cell_length_a 12.628(3)
_cell_length_b 6.8043(16)
_cell_length_c 16.020(4)
_cell_measurement_reflns_used 32
_cell_measurement_temperature 160(2)
_cell_measurement_theta_max 12.37
_cell_measurement_theta_min 10.44
_cell_volume 1366.3(6)
_computing_cell_refinement 'Stoe DIF4'
_computing_data_collection 'Stoe DIF4'
_computing_data_reduction 'local programs'
_computing_molecular_graphics 'Bruker SHELXTL'
_computing_publication_material 'Bruker SHELXTL and local programs'
_computing_structure_refinement 'Bruker SHELXTL'
_computing_structure_solution 'Bruker SHELXTL'
_diffrn_ambient_temperature 160(2)
_diffrn_measured_fraction_theta_full 0.997
_diffrn_measured_fraction_theta_max 0.997
_diffrn_measurement_device_type 'Stoe-Siemens four-circle diffractometer'
_diffrn_measurement_method '\w/\q scans'
_diffrn_radiation_monochromator graphite
_diffrn_radiation_source 'sealed tube'
_diffrn_radiation_type MoK\a
_diffrn_radiation_wavelength 0.71073
_diffrn_reflns_av_R_equivalents 0.0459
_diffrn_reflns_av_sigmaI/netI 0.0443
_diffrn_reflns_limit_h_max 15
_diffrn_reflns_limit_h_min -15
_diffrn_reflns_limit_k_max 8
_diffrn_reflns_limit_k_min -7
_diffrn_reflns_limit_l_max 19
_diffrn_reflns_limit_l_min -18
_diffrn_reflns_number 3045
_diffrn_reflns_theta_full 25.01
_diffrn_reflns_theta_max 25.01
_diffrn_reflns_theta_min 2.56
_diffrn_standards_decay_% 0
_diffrn_standards_interval_time 60
_diffrn_standards_number 5
_exptl_absorpt_coefficient_mu 0.064
_exptl_absorpt_correction_type none
_exptl_crystal_colour colourless
_exptl_crystal_density_diffrn 1.193
_exptl_crystal_density_method 'not measured'
_exptl_crystal_description plate
_exptl_crystal_F_000 508
_exptl_crystal_size_max 0.60
_exptl_crystal_size_mid 0.52
_exptl_crystal_size_min 0.20
_refine_diff_density_max 0.259
_refine_diff_density_min -0.217
_refine_diff_density_rms 0.044
_refine_ls_extinction_coef 0.004(2)
_refine_ls_extinction_expression Fc^*^=kFc[1+0.001xFc^2^\l^3^/sin(2\q)]^-1/4^
_refine_ls_extinction_method SHELXL
_refine_ls_goodness_of_fit_ref 1.076
_refine_ls_hydrogen_treatment mixed
_refine_ls_matrix_type full
_refine_ls_number_parameters 194
_refine_ls_number_reflns 2395
_refine_ls_number_restraints 6
_refine_ls_restrained_S_all 1.075
_refine_ls_R_factor_all 0.0704
_refine_ls_R_factor_gt 0.0539
_refine_ls_shift/su_max 0.024
_refine_ls_shift/su_mean 0.001
_refine_ls_structure_factor_coef Fsqd
_refine_ls_weighting_details 'calc w=1/[\s^2^(Fo^2^)+(0.0630P)^2^+0.7063P] where P=(Fo^2^+2Fc^2^)/3'
_refine_ls_weighting_scheme calc
_refine_ls_wR_factor_gt 0.1326
_refine_ls_wR_factor_ref 0.1459
_reflns_number_gt 1910
_reflns_number_total 2395
_reflns_threshold_expression I>2\s(I)
_cod_data_source_file b406422d.txt
_cod_data_source_block 1
_cod_original_sg_symbol_H-M 'P 21/n'
_cod_original_formula_sum 'C8 H17 B10 O1.50'
_cod_database_code 7031099

loop_
_symmetry_equiv_pos_as_xyz
'x, y, z'
'-x+1/2, y+1/2, -z+1/2'
'-x, -y, -z'
'x-1/2, -y-1/2, z-1/2'

loop_
_atom_site_label
_atom_site_type_symbol
_atom_site_fract_x
_atom_site_fract_y
_atom_site_fract_z
_atom_site_U_iso_or_equiv
_atom_site_adp_type
_atom_site_occupancy
_atom_site_symmetry_multiplicity
_atom_site_calc_flag
_atom_site_refinement_flags
O1 O 0.48623(13) 0.6561(2) 0.44376(9) 0.0332(4) Uani 1 1 d D
H1A H 0.489(5) 0.565(6) 0.476(3) 0.050 Uiso 0.50 1 d PD
H1B H 0.479(4) 0.765(5) 0.462(3) 0.050 Uiso 0.50 1 d PD
C1 C 0.48126(15) 0.6193(3) 0.35960(12) 0.0251(5) Uani 1 1 d .
C2 C 0.59554(15) 0.5239(3) 0.32662(12) 0.0228(4) Uani 1 1 d .
B3 B 0.48337(17) 0.3777(3) 0.33029(14) 0.0240(5) Uani 1 1 d .
H3 H 0.4809 0.2525 0.3754 0.029 Uiso 1 1 calc R
B4 B 0.37012(18) 0.5282(4) 0.30158(15) 0.0305(6) Uani 1 1 d .
H4 H 0.2922 0.5011 0.3263 0.037 Uiso 1 1 calc R
B5 B 0.4171(2) 0.7702(4) 0.28568(15) 0.0318(6) Uani 1 1 d .
H5 H 0.3701 0.9030 0.3001 0.038 Uiso 1 1 calc R
B6 B 0.55901(19) 0.7654(3) 0.30372(14) 0.0291(5) Uani 1 1 d .
H6 H 0.6059 0.8946 0.3312 0.035 Uiso 1 1 calc R
B7 B 0.56069(17) 0.3669(3) 0.24476(14) 0.0252(5) Uani 1 1 d .
H7 H 0.6080 0.2332 0.2320 0.030 Uiso 1 1 calc R
B8 B 0.41815(18) 0.3706(4) 0.22647(15) 0.0285(5) Uani 1 1 d .
H8 H 0.3714 0.2394 0.2010 0.034 Uiso 1 1 calc R
B9 B 0.3779(2) 0.6152(4) 0.19817(16) 0.0340(6) Uani 1 1 d .
H9 H 0.3046 0.6459 0.1534 0.041 Uiso 1 1 calc R
B10 B 0.4951(2) 0.7632(4) 0.20006(15) 0.0336(6) Uani 1 1 d .
H10 H 0.4991 0.8921 0.1571 0.040 Uiso 1 1 calc R
B11 B 0.60779(19) 0.6090(4) 0.22817(14) 0.0286(5) Uani 1 1 d .
H11 H 0.6863 0.6357 0.2043 0.034 Uiso 1 1 calc R
B12 B 0.49523(18) 0.5159(4) 0.16292(14) 0.0288(5) Uani 1 1 d .
H12 H 0.4990 0.4810 0.0950 0.035 Uiso 1 1 calc R
C3 C 0.68927(15) 0.4865(3) 0.39198(12) 0.0254(5) Uani 1 1 d .
C4 C 0.70735(17) 0.3000(3) 0.42471(13) 0.0324(5) Uani 1 1 d .
H4A H 0.6605 0.1958 0.4056 0.039 Uiso 1 1 calc R
C5 C 0.79329(19) 0.2635(4) 0.48522(14) 0.0409(6) Uani 1 1 d .
H5A H 0.8050 0.1345 0.5071 0.049 Uiso 1 1 calc R
C6 C 0.86175(18) 0.4133(4) 0.51374(14) 0.0402(6) Uani 1 1 d .
H6A H 0.9199 0.3885 0.5558 0.048 Uiso 1 1 calc R
C7 C 0.84523(18) 0.5989(4) 0.48076(14) 0.0426(6) Uani 1 1 d .
H7A H 0.8924 0.7024 0.5001 0.051 Uiso 1 1 calc R
C8 C 0.76032(17) 0.6363(4) 0.41949(14) 0.0364(5) Uani 1 1 d .
H8A H 0.7505 0.7643 0.3962 0.044 Uiso 1 1 calc R
O2 O 0.5911(3) 0.9739(6) 0.5158(2) 0.0557(10) Uani 0.50 1 d PD
H2A H 0.633(5) 0.940(11) 0.556(3) 0.084 Uiso 0.50 1 d PD
H2B H 0.537(3) 0.936(10) 0.489(4) 0.084 Uiso 0.50 1 d PD

loop_
_atom_site_aniso_label
_atom_site_aniso_U_11
_atom_site_aniso_U_22
_atom_site_aniso_U_33
_atom_site_aniso_U_23
_atom_site_aniso_U_13
_atom_site_aniso_U_12
O1 0.0437(9) 0.0329(9) 0.0244(8) -0.0047(7) 0.0090(6) 0.0038(8)
C1 0.0286(10) 0.0217(10) 0.0251(10) -0.0009(8) 0.0045(8) 0.0021(8)
C2 0.0240(10) 0.0214(10) 0.0234(10) -0.0013(8) 0.0043(7) -0.0018(8)
B3 0.0240(11) 0.0208(11) 0.0273(11) -0.0006(9) 0.0041(9) -0.0019(9)
B4 0.0242(11) 0.0310(13) 0.0362(13) -0.0003(11) 0.0036(9) 0.0021(10)
B5 0.0358(13) 0.0254(13) 0.0327(13) 0.0023(10) -0.0021(10) 0.0075(10)
B6 0.0374(13) 0.0228(12) 0.0265(12) 0.0007(10) 0.0018(10) -0.0048(10)
B7 0.0247(11) 0.0289(12) 0.0217(11) -0.0059(9) 0.0013(8) -0.0020(9)
B8 0.0255(11) 0.0298(13) 0.0292(12) -0.0024(10) -0.0017(9) -0.0028(10)
B9 0.0311(12) 0.0356(14) 0.0334(13) 0.0001(11) -0.0035(10) 0.0038(11)
B10 0.0404(14) 0.0282(13) 0.0306(13) 0.0052(10) -0.0025(10) -0.0027(11)
B11 0.0330(12) 0.0305(13) 0.0221(11) 0.0016(10) 0.0029(9) -0.0074(10)
B12 0.0308(12) 0.0302(13) 0.0242(11) -0.0011(10) -0.0015(9) -0.0019(10)
C3 0.0234(9) 0.0317(11) 0.0213(9) -0.0019(8) 0.0032(7) -0.0001(9)
C4 0.0350(11) 0.0300(12) 0.0304(11) -0.0036(9) -0.0035(9) 0.0015(9)
C5 0.0436(13) 0.0401(14) 0.0365(12) -0.0007(11) -0.0052(10) 0.0102(11)
C6 0.0308(11) 0.0579(16) 0.0296(11) -0.0041(11) -0.0066(9) 0.0063(11)
C7 0.0334(12) 0.0545(16) 0.0376(13) -0.0057(12) -0.0056(10) -0.0105(11)
C8 0.0344(12) 0.0372(13) 0.0362(12) 0.0025(10) -0.0015(9) -0.0080(10)
O2 0.067(3) 0.058(2) 0.041(2) 0.0097(19) 0.0036(17) -0.019(2)

loop_
_atom_type_symbol
_atom_type_description
_atom_type_scat_dispersion_real
_atom_type_scat_dispersion_imag
_atom_type_scat_source
C C 0.0033 0.0016 'International Tables Vol C Tables 4.2.6.8 and 6.1.1.4'
H H 0.0000 0.0000 'International Tables Vol C Tables 4.2.6.8 and 6.1.1.4'
B B 0.0013 0.0007 'International Tables Vol C Tables 4.2.6.8 and 6.1.1.4'
O O 0.0106 0.0060 'International Tables Vol C Tables 4.2.6.8 and 6.1.1.4'
H H 0.0000 0.0000 'International Tables Vol C Tables 4.2.6.8 and 6.1.1.4'

loop_
_geom_angle_atom_site_label_1
_geom_angle_atom_site_label_2
_geom_angle_atom_site_label_3
_geom_angle
_geom_angle_site_symmetry_3
H1A O1 H1B 118(6) .
H1A O1 C1 119(4) .
H1B O1 C1 122(4) .
O1 H1A H1A 169(10) 3_666
O1 C1 C2 115.61(16) .
O1 C1 B3 116.55(16) .
O1 C1 B4 122.80(17) .
O1 C1 B5 122.61(17) .
O1 C1 B6 116.53(16) .
C2 C1 B3 60.81(12) .
C2 C1 B4 111.15(15) .
C2 C1 B5 111.14(15) .
C2 C1 B6 60.42(12) .
B3 C1 B4 62.59(13) .
B3 C1 B5 114.31(16) .
B3 C1 B6 112.51(15) .
B4 C1 B5 63.09(14) .
B4 C1 B6 114.22(16) .
B5 C1 B6 62.76(14) .
C1 C2 B3 59.25(11) .
C1 C2 B6 59.77(12) .
C1 C2 B7 108.90(14) .
C1 C2 B11 109.22(15) .
C1 C2 C3 117.91(15) .
B3 C2 B6 110.65(15) .
B3 C2 B7 62.13(12) .
B3 C2 B11 113.06(15) .
B3 C2 C3 117.09(16) .
B6 C2 B7 113.17(15) .
B6 C2 B11 62.22(13) .
B6 C2 C3 118.34(16) .
B7 C2 B11 62.99(13) .
B7 C2 C3 122.44(16) .
B11 C2 C3 123.35(16) .
C1 B3 C2 59.94(12) .
C1 B3 B4 58.51(13) .
C1 B3 B7 106.25(15) .
C1 B3 B8 105.31(16) .
C2 B3 B4 107.20(16) .
C2 B3 B7 58.10(12) .
C2 B3 B8 105.83(15) .
B4 B3 B7 108.97(16) .
B4 B3 B8 60.13(13) .
B7 B3 B8 60.64(13) .
C1 B4 B3 58.91(12) .
C1 B4 B5 58.28(13) .
C1 B4 B8 105.28(16) .
C1 B4 B9 104.63(17) .
B3 B4 B5 107.40(16) .
B3 B4 B8 59.69(13) .
B3 B4 B9 107.49(17) .
B5 B4 B8 108.37(17) .
B5 B4 B9 59.99(14) .
B8 B4 B9 60.35(14) .
C1 B5 B4 58.63(13) .
C1 B5 B6 59.31(13) .
C1 B5 B9 104.79(17) .
C1 B5 B10 105.00(16) .
B4 B5 B6 107.82(16) .
B4 B5 B9 59.84(14) .
B4 B5 B10 108.06(17) .
B6 B5 B9 107.18(17) .
B6 B5 B10 59.04(13) .
B9 B5 B10 60.25(14) .
C1 B6 C2 59.81(12) .
C1 B6 B5 57.93(13) .
C1 B6 B10 105.13(16) .
C1 B6 B11 105.98(16) .
C2 B6 B5 106.78(16) .
C2 B6 B10 105.79(16) .
C2 B6 B11 58.09(12) .
B5 B6 B10 60.56(14) .
B5 B6 B11 109.02(17) .
B10 B6 B11 60.55(14) .
C2 B7 B3 59.77(12) .
C2 B7 B8 106.10(16) .
C2 B7 B11 58.42(12) .
C2 B7 B12 105.21(16) .
B3 B7 B8 59.32(13) .
B3 B7 B11 107.51(16) .
B3 B7 B12 107.13(16) .
B8 B7 B11 108.04(17) .
B8 B7 B12 60.19(13) .
B11 B7 B12 59.80(13) .
B3 B8 B4 60.18(13) .
B3 B8 B7 60.04(12) .
B3 B8 B9 107.47(16) .
B3 B8 B12 107.29(15) .
B4 B8 B7 108.54(16) .
B4 B8 B9 59.84(14) .
B4 B8 B12 107.86(17) .
B7 B8 B9 107.76(17) .
B7 B8 B12 59.66(13) .
B9 B8 B12 59.82(14) .
B4 B9 B5 60.17(14) .
B4 B9 B8 59.80(14) .
B4 B9 B10 108.19(17) .
B4 B9 B12 108.19(17) .
B5 B9 B8 108.07(16) .
B5 B9 B10 60.09(14) .
B5 B9 B12 108.23(17) .
B8 B9 B10 108.18(17) .
B8 B9 B12 60.28(14) .
B10 B9 B12 60.02(14) .
B5 B10 B6 60.40(14) .
B5 B10 B9 59.66(14) .
B5 B10 B11 108.68(16) .
B5 B10 B12 107.74(17) .
B6 B10 B9 107.79(17) .
B6 B10 B11 60.29(13) .
B6 B10 B12 107.72(17) .
B9 B10 B11 107.88(17) .
B9 B10 B12 59.83(14) .
B11 B10 B12 59.74(13) .
C2 B11 B6 59.68(12) .
C2 B11 B7 58.58(12) .
C2 B11 B10 105.93(16) .
C2 B11 B12 105.51(16) .
B6 B11 B7 107.60(16) .
B6 B11 B10 59.15(14) .
B6 B11 B12 107.19(17) .
B7 B11 B10 108.13(16) .
B7 B11 B12 60.02(13) .
B10 B11 B12 60.22(14) .
B7 B12 B8 60.14(13) .
B7 B12 B9 108.21(16) .
B7 B12 B10 108.11(16) .
B7 B12 B11 60.18(13) .
B8 B12 B9 59.90(14) .
B8 B12 B10 107.97(17) .
B8 B12 B11 108.30(16) .
B9 B12 B10 60.14(14) .
B9 B12 B11 108.37(17) .
B10 B12 B11 60.04(14) .
C2 C3 C4 119.99(18) .
C2 C3 C8 121.23(19) .
C4 C3 C8 118.77(19) .
C3 C4 C5 120.6(2) .
C4 C5 C6 120.4(2) .
C5 C6 C7 119.5(2) .
C6 C7 C8 120.6(2) .
C3 C8 C7 120.2(2) .
H2A O2 H2B 139(8) .

loop_
_geom_bond_atom_site_label_1
_geom_bond_atom_site_label_2
_geom_bond_distance
_geom_bond_site_symmetry_2
O1 H1A 0.81(3) .
O1 H1B 0.81(3) .
O1 C1 1.365(2) .
H1A H1A 1.17(6) 3_666
C1 C2 1.723(3) .
C1 B3 1.711(3) .
C1 B4 1.703(3) .
C1 B5 1.697(3) .
C1 B6 1.722(3) .
C2 B3 1.738(3) .
C2 B6 1.733(3) .
C2 B7 1.708(3) .
C2 B11 1.705(3) .
C2 C3 1.504(3) .
B3 B4 1.773(3) .
B3 B7 1.778(3) .
B3 B8 1.765(3) .
B4 B5 1.779(3) .
B4 B8 1.773(3) .
B4 B9 1.773(4) .
B5 B6 1.781(3) .
B5 B9 1.776(3) .
B5 B10 1.784(4) .
B6 B10 1.756(3) .
B6 B11 1.777(3) .
B7 B8 1.788(3) .
B7 B11 1.783(3) .
B7 B12 1.780(3) .
B8 B9 1.782(4) .
B8 B12 1.789(3) .
B9 B10 1.787(4) .
B9 B12 1.781(3) .
B10 B11 1.781(3) .
B10 B12 1.784(4) .
B11 B12 1.776(3) .
C3 C4 1.381(3) .
C3 C8 1.394(3) .
C4 C5 1.387(3) .
C5 C6 1.378(3) .
C6 C7 1.375(4) .
C7 C8 1.386(3) .
O2 H2A 0.81(3) .
O2 H2B 0.80(3) .
